data_4022556
loop_
_publ_author_name
'S\'ebastien Richeter'
'Christophe Jeandon'
'Nathalie Kyritsakas'
'Romain Ruppert'
'Henry J. Callot'

_publ_section_title
;
 Preparation of Six Isomeric Bis-acylporphyrins
 with Chromophores Reaching the Near-Infrared
 via Intramolecular Friedel-Crafts Reaction
;
_journal_name_full 'Journal of Organic Chemistry'
_journal_page_first 9200
_journal_page_last 9208
_journal_paper_doi 10.1021/jo035108m
_journal_volume 68
_journal_year 2003
_chemical_formula_moiety 'C132 H127 Cl N8 Ni2 O7'
_chemical_formula_sum 'C132 H127 Cl N8 Ni2 O7'
_chemical_formula_weight 2090.41
_chemical_name_systematic ' ?'
_space_group_IT_number 2
_symmetry_cell_setting triclinic
_symmetry_space_group_name_Hall '-P 1'
_symmetry_space_group_name_H-M 'P -1'
_audit_creation_date 19-03-01
_cell_angle_alpha 91.986(5)
_cell_angle_beta 95.875(5)
_cell_angle_gamma 98.608(5)
_cell_formula_units_Z 2
_cell_length_a 16.3155(3)
_cell_length_b 17.4682(3)
_cell_length_c 21.2009(5)
_cell_measurement_reflns_used 25819
_cell_measurement_temperature 173
_cell_measurement_theta_max 27.4
_cell_measurement_theta_min 1.4
_cell_volume 5935.2(2)
_computing_publication_material CIFGEN_IN_OpenMoleN_(_1997)
_computing_structure_refinement LSFM_OpenMoleN_(_1997)
_computing_structure_solution Direct_methods_(SIR,_Burla_et_al.,_1989)
_diffrn_ambient_temperature 173
_diffrn_measurement_details
;
  25819 reflections were collected using program Collect
 ("Collect" Data collection software, Nonius B.V., 1998)
 The conditions were as follow : crystal to detector distance =  36. mm.
 Scan angle =  1.6 deg 1 scans of   90 sec per frame.
 Data collection was divided into  2 set(s)
 with the following starting angles and number of frames :
 Set 1 Theta =    6.30 Omega =    0.00 Kappa =    0.00  114 frames
 Set 2 Theta =   -3.70 Kappa = -172.00 Phi   =    0.00   28 frames
 Friedel pairs were averaged. Internal R = 0.06
;
_diffrn_measurement_device_type KappaCCD
_diffrn_measurement_method '\p scans'
_diffrn_radiation_monochromator graphite
_diffrn_radiation_type Mo-K\a
_diffrn_radiation_wavelength 0.71073
_diffrn_reflns_av_R_equivalents 0.060
_diffrn_reflns_av_sigmaI/netI 0.333
_diffrn_reflns_limit_h_max 21
_diffrn_reflns_limit_h_min 0
_diffrn_reflns_limit_k_max 22
_diffrn_reflns_limit_k_min -22
_diffrn_reflns_limit_l_max 27
_diffrn_reflns_limit_l_min -27
_diffrn_reflns_number 25819
_diffrn_reflns_theta_max 27.43
_diffrn_reflns_theta_min 2.5
_diffrn_source xray_tube
_diffrn_standards_decay_% 0
_exptl_absorpt_coefficient_mu 0.398
_exptl_absorpt_correction_type none
_exptl_crystal_colour violet
_exptl_crystal_density_diffrn 1.17
_exptl_crystal_density_method none
_exptl_crystal_description prism
_exptl_crystal_F_000 2208
_exptl_crystal_size_max 0.16
_exptl_crystal_size_mid 0.16
_exptl_crystal_size_min 0.14
_refine_diff_density_max 1.728
_refine_diff_density_min -0.170
_refine_ls_extinction_method none
_refine_ls_goodness_of_fit_all 6.950
_refine_ls_goodness_of_fit_ref 1.263
_refine_ls_hydrogen_treatment noref
_refine_ls_matrix_type full
_refine_ls_number_constraints 62
_refine_ls_number_parameters 1250
_refine_ls_number_reflns 13173
_refine_ls_number_restraints -1
_refine_ls_R_factor_all 0.192
_refine_ls_R_factor_gt 0.101
_refine_ls_shift/esd_mean 0.002
_refine_ls_shift/su_max 0.022
_refine_ls_structure_factor_coef F
_refine_ls_weighting_scheme sigma
_refine_ls_wR_factor_all 0.568
_refine_ls_wR_factor_ref 0.134
_reflns_number_gt 13173
_reflns_number_total 25819
_reflns_threshold_expression >3.0\s(I)
_cod_data_source_file jo035108msi20030729_090948.cif
_cod_data_source_block st844
_cod_database_code 4022556

loop_
_symmetry_equiv_pos_as_xyz
x,y,z
-x,-y,-z

loop_
_atom_site_aniso_label
_atom_site_aniso_U_11
_atom_site_aniso_U_22
_atom_site_aniso_U_33
_atom_site_aniso_U_12
_atom_site_aniso_U_13
_atom_site_aniso_U_23
_atom_site_aniso_type_symbol
NI1 0.0319(5) 0.0235(5) 0.0330(5) 0.0019(4) 0.0066(4) 0.0021(4) Ni
N1 0.036(4) 0.022(3) 0.033(4) -0.001(3) 0.005(3) -0.002(3) N
N2 0.034(4) 0.022(3) 0.036(4) 0.002(3) 0.008(3) -0.001(3) N
N3 0.041(4) 0.027(3) 0.032(4) 0.008(3) 0.010(3) 0.004(3) N
N4 0.032(4) 0.030(3) 0.039(4) 0.002(3) 0.006(3) 0.003(3) N
C1 0.037(5) 0.019(4) 0.042(5) -0.004(3) -0.002(4) 0.004(4) C
C2 0.048(5) 0.024(4) 0.034(5) 0.001(4) 0.004(4) 0.006(4) C
C3 0.040(5) 0.022(4) 0.034(4) 0.001(3) 0.001(4) 0.009(3) C
C4 0.044(5) 0.021(4) 0.032(4) 0.005(3) 0.009(4) 0.002(3) C
C5 0.038(4) 0.023(4) 0.036(4) -0.000(3) 0.010(4) 0.001(4) C
C6 0.038(5) 0.031(4) 0.033(5) 0.002(4) 0.005(4) -0.000(4) C
C7 0.038(5) 0.040(5) 0.053(5) 0.003(4) 0.018(4) -0.006(4) C
C8 0.033(5) 0.039(5) 0.054(6) -0.005(4) 0.007(4) -0.013(4) C
C9 0.039(5) 0.026(4) 0.039(5) 0.006(3) 0.004(4) 0.000(4) C
C10 0.045(5) 0.027(4) 0.036(5) 0.010(4) 0.001(4) 0.000(4) C
C11 0.045(5) 0.025(4) 0.033(4) 0.010(3) 0.003(4) 0.003(3) C
C12 0.058(6) 0.037(5) 0.038(5) 0.011(4) 0.004(5) 0.002(4) C
C13 0.053(5) 0.052(5) 0.030(4) 0.017(4) 0.013(4) 0.013(4) C
C14 0.046(5) 0.038(4) 0.034(4) 0.015(4) 0.017(4) 0.015(4) C
C15 0.036(4) 0.042(5) 0.058(5) 0.013(4) 0.016(4) 0.023(4) C
C16 0.040(5) 0.033(4) 0.047(5) 0.007(4) 0.011(4) 0.013(4) C
C17 0.041(5) 0.037(5) 0.063(6) 0.002(4) 0.018(4) 0.010(4) C
C18 0.034(5) 0.044(5) 0.050(6) 0.002(4) 0.003(4) 0.008(4) C
C19 0.034(4) 0.024(4) 0.056(6) 0.005(3) 0.005(4) 0.004(4) C
C20 0.040(5) 0.023(4) 0.040(5) 0.001(3) 0.000(4) 0.003(4) C
C21 0.043(5) 0.021(4) 0.062(6) -0.006(4) -0.002(5) 0.007(4) C
C22 0.037(5) 0.036(5) 0.065(6) -0.005(4) 0.000(5) 0.009(5) C
C23 0.043(6) 0.043(5) 0.076(7) -0.000(4) -0.008(5) 0.012(5) C
C24 0.066(7) 0.044(6) 0.072(7) -0.011(5) -0.025(6) 0.015(5) C
C25 0.057(6) 0.050(6) 0.051(6) -0.006(5) -0.007(5) 0.012(5) C
C26 0.048(5) 0.027(4) 0.048(5) -0.008(4) -0.004(5) 0.009(4) C
C27 0.060(6) 0.035(5) 0.039(5) -0.007(4) 0.003(5) 0.011(4) C
O1 0.068(5) 0.085(5) 0.034(4) -0.003(4) 0.005(4) -0.005(4) O
C28 0.060(6) 0.036(4) 0.029(4) 0.011(4) 0.010(4) 0.002(4) C
O2 0.067(5) 0.096(5) 0.039(4) 0.022(4) 0.001(4) -0.018(4) O
C29 0.056(5) 0.024(4) 0.032(4) 0.005(4) 0.009(4) 0.005(4) C
C30 0.063(5) 0.035(4) 0.040(5) 0.017(4) 0.020(4) 0.005(4) C
C31 0.064(5) 0.040(5) 0.053(5) 0.020(4) 0.030(4) 0.012(4) C
C32 0.046(5) 0.040(5) 0.063(6) 0.012(4) 0.014(5) 0.009(5) C
C33 0.047(5) 0.035(5) 0.045(5) 0.006(4) 0.014(4) -0.001(4) C
C34 0.041(5) 0.022(4) 0.043(5) 0.003(3) 0.014(4) 0.007(4) C
C35 0.049(5) 0.029(4) 0.036(5) 0.006(4) -0.002(4) -0.007(4) C
C36 0.042(5) 0.026(4) 0.036(5) 0.007(3) 0.000(4) -0.002(4) C
C37 0.049(5) 0.031(4) 0.036(5) 0.004(4) 0.004(4) -0.003(4) C
C38 0.066(7) 0.031(5) 0.053(6) -0.000(5) -0.010(5) -0.006(5) C
C39 0.081(7) 0.040(5) 0.048(6) 0.012(5) -0.013(6) 0.004(5) C
C40 0.066(6) 0.027(4) 0.044(5) 0.001(4) -0.011(5) -0.001(4) C
C41 0.062(6) 0.028(4) 0.049(6) 0.000(4) -0.002(5) -0.002(4) C
C42 0.095(8) 0.030(5) 0.081(8) 0.008(5) 0.006(7) 0.010(5) C
C43 0.076(8) 0.062(7) 0.085(8) -0.000(6) 0.023(7) 0.013(6) C
C44 0.096(9) 0.038(6) 0.082(8) -0.014(6) -0.016(8) 0.000(6) C
C45 0.13(1) 0.052(7) 0.078(8) 0.000(7) -0.053(8) 0.011(6) C
C46 0.29(2) 0.18(1) 0.16(2) 0.15(1) -0.07(1) 0.02(1) C
C47 0.31(2) 0.21(2) 0.20(1) -0.07(2) -0.21(1) 0.11(1) C
C48 0.18(2) 0.40(3) 0.102(9) -0.01(2) -0.02(1) 0.16(1) C
C49 0.048(5) 0.060(6) 0.051(5) 0.007(5) 0.014(5) 0.023(5) C
C50 0.049(6) 0.088(7) 0.090(7) 0.016(5) 0.017(6) 0.059(5) C
C51 0.055(7) 0.130(8) 0.126(8) 0.022(6) 0.029(6) 0.099(5) C
C52 0.068(8) 0.124(9) 0.075(7) -0.004(7) 0.015(6) 0.062(6) C
C53 0.069(7) 0.099(9) 0.054(6) 0.013(6) 0.025(5) 0.021(6) C
C54 0.061(6) 0.076(7) 0.046(6) 0.020(5) 0.014(5) 0.020(5) C
C55 0.083(9) 0.22(1) 0.21(1) 0.037(8) 0.051(8) 0.190(6) C
C56 0.10(1) 0.23(1) 0.24(1) 0.076(8) 0.05(1) 0.198(7) C
C57 0.11(1) 0.21(1) 0.34(2) 0.01(1) 0.02(1) 0.218(9) C
C58 0.14(1) 0.48(2) 0.155(9) 0.09(1) 0.05(1) 0.241(9) C
C59 0.144(9) 0.17(1) 0.129(9) 0.086(8) 0.104(7) 0.083(8) C
NI2 0.0328(5) 0.0235(5) 0.0310(5) 0.0075(4) 0.0131(4) 0.0015(4) Ni
N5 0.042(4) 0.030(3) 0.028(3) 0.012(3) 0.014(3) 0.002(3) N
N6 0.030(3) 0.021(3) 0.034(4) 0.009(2) 0.012(3) 0.000(3) N
N7 0.030(3) 0.025(3) 0.036(4) 0.002(3) 0.008(3) 0.003(3) N
N8 0.041(4) 0.023(3) 0.037(4) 0.009(3) 0.017(3) 0.004(3) N
C63 0.050(5) 0.035(4) 0.032(4) 0.022(3) 0.008(4) 0.006(4) C
C64 0.060(5) 0.051(5) 0.030(5) 0.035(4) 0.011(4) 0.008(4) C
C65 0.049(5) 0.038(4) 0.032(5) 0.022(4) -0.006(4) -0.001(4) C
C66 0.047(5) 0.027(4) 0.033(4) 0.017(3) 0.003(4) 0.003(3) C
C67 0.038(4) 0.029(4) 0.033(4) 0.011(3) 0.006(4) 0.005(3) C
C68 0.034(4) 0.029(4) 0.039(5) 0.008(3) 0.012(4) 0.002(4) C
C69 0.034(4) 0.045(5) 0.048(5) 0.004(4) 0.013(4) -0.006(4) C
C70 0.036(4) 0.046(5) 0.037(5) 0.015(4) 0.014(4) -0.006(4) C
C71 0.039(4) 0.026(4) 0.034(4) 0.007(3) 0.015(4) 0.001(3) C
C72 0.046(5) 0.021(4) 0.035(4) 0.010(3) 0.015(4) 0.004(3) C
C73 0.041(4) 0.019(4) 0.032(4) 0.006(3) 0.011(4) 0.001(3) C
C74 0.048(5) 0.036(5) 0.040(5) 0.008(4) 0.002(4) -0.001(4) C
C75 0.038(5) 0.043(5) 0.045(5) 0.004(4) 0.004(4) 0.005(4) C
C76 0.031(4) 0.027(4) 0.043(5) 0.002(3) 0.006(4) 0.004(4) C
C77 0.031(4) 0.028(4) 0.049(5) 0.002(3) 0.010(4) 0.005(4) C
C78 0.029(4) 0.029(4) 0.047(5) 0.009(3) 0.013(4) 0.005(4) C
C79 0.036(5) 0.041(5) 0.061(6) 0.010(4) 0.017(4) 0.002(4) C
C80 0.046(5) 0.040(5) 0.050(5) 0.009(4) 0.027(4) 0.004(4) C
C81 0.047(5) 0.027(4) 0.043(5) 0.008(4) 0.018(4) 0.008(4) C
C82 0.058(5) 0.034(4) 0.036(4) 0.023(3) 0.026(4) 0.007(4) C
C83 0.076(6) 0.051(5) 0.037(5) 0.034(4) 0.018(4) 0.010(4) C
C84 0.086(6) 0.059(6) 0.049(5) 0.029(5) 0.043(4) 0.016(5) C
C85 0.112(8) 0.079(7) 0.062(6) 0.040(6) 0.042(6) 0.027(6) C
C86 0.124(8) 0.103(7) 0.044(6) 0.066(6) 0.042(5) 0.028(5) C
C87 0.086(7) 0.100(7) 0.048(6) 0.055(5) 0.024(5) 0.024(5) C
C88 0.076(5) 0.069(5) 0.038(5) 0.053(4) 0.023(4) 0.016(4) C
C89 0.073(6) 0.072(5) 0.029(5) 0.047(4) -0.007(5) -0.004(4) C
O3 0.075(5) 0.131(6) 0.038(4) 0.048(4) -0.006(4) -0.023(4) O
C90 0.068(6) 0.039(5) 0.044(6) 0.019(4) -0.009(5) 0.000(4) C
O4 0.083(5) 0.080(5) 0.045(4) 0.007(4) -0.007(4) -0.013(4) O
C91 0.048(5) 0.022(4) 0.048(5) 0.004(4) -0.011(5) 0.002(4) C
C92 0.059(6) 0.033(5) 0.064(7) 0.006(4) -0.010(5) 0.010(5) C
C93 0.049(6) 0.040(5) 0.091(8) -0.006(5) -0.013(6) 0.018(5) C
C94 0.051(6) 0.049(6) 0.067(7) -0.009(5) 0.002(5) 0.017(5) C
C95 0.048(6) 0.036(5) 0.060(6) -0.001(4) 0.005(5) 0.006(5) C
C96 0.042(5) 0.026(4) 0.049(5) 0.006(4) 0.003(4) 0.005(4) C
C97 0.044(5) 0.033(4) 0.036(5) 0.012(4) 0.008(4) -0.005(4) C
C98 0.084(6) 0.040(4) 0.033(5) 0.033(4) 0.016(4) 0.007(4) C
C99 0.114(8) 0.053(5) 0.029(5) 0.039(5) 0.019(5) 0.005(4) C
C100 0.107(7) 0.054(5) 0.033(5) 0.050(4) 0.019(5) -0.001(4) C
C101 0.076(6) 0.035(4) 0.032(5) 0.025(4) 0.013(4) 0.002(4) C
C102 0.049(5) 0.035(4) 0.027(4) 0.012(4) 0.006(4) -0.002(4) C
C103 0.21(1) 0.083(7) 0.046(6) 0.084(6) 0.063(6) 0.023(5) C
C104 0.37(3) 0.07(1) 0.089(9) -0.01(1) 0.11(1) 0.011(8) C
C105 0.26(1) 0.103(8) 0.054(6) 0.100(8) 0.084(7) 0.030(6) C
C106 0.32(1) 0.24(1) 0.073(8) 0.225(8) 0.082(9) 0.082(8) C
C107 0.097(7) 0.046(5) 0.040(5) 0.039(4) 0.016(5) 0.003(4) C
C108 0.146(9) 0.090(6) 0.079(9) 0.090(5) 0.006(7) 0.001(6) C
C109 0.21(1) 0.046(6) 0.091(9) 0.055(7) 0.061(8) 0.015(6) C
C110 0.17(1) 0.057(5) 0.054(7) 0.066(5) 0.027(7) -0.004(5) C
C111 0.039(5) 0.038(5) 0.055(6) 0.009(4) 0.012(4) 0.008(4) C
C112 0.043(6) 0.073(7) 0.117(9) 0.005(5) 0.009(6) 0.046(6) C
C113 0.055(7) 0.085(7) 0.13(1) 0.013(6) -0.002(7) 0.056(7) C
C114 0.041(6) 0.066(6) 0.097(8) 0.018(5) 0.002(6) 0.030(6) C
C115 0.039(5) 0.046(5) 0.086(8) 0.013(4) 0.007(5) 0.014(5) C
C116 0.042(5) 0.040(5) 0.069(6) 0.008(4) 0.013(5) 0.017(5) C
C117 0.064(9) 0.22(1) 0.17(1) 0.022(9) 0.003(9) 0.132(9) C
C121 0.039(6) 0.064(7) 0.16(1) 0.001(5) -0.007(8) 0.030(8) C
C122 0.057(7) 0.060(7) 0.15(1) -0.011(6) 0.004(8) 0.020(8) C
C123 0.041(7) 0.12(1) 0.27(2) 0.003(8) 0.01(1) 0.05(1) C
C124 0.095(8) 0.10(1) 0.21(1) 0.025(7) 0.099(7) 0.04(1) C
C129 0.15(2) 0.43(4) 0.08(1) 0.02(2) -0.03(1) -0.08(2) C
O5 0.18(1) 0.148(9) 0.19(1) 0.086(7) 0.063(9) 0.029(9) O

loop_
_atom_site_label
_atom_site_fract_x
_atom_site_fract_y
_atom_site_fract_z
_atom_site_U_iso_or_equiv
_atom_site_occupancy
_atom_site_thermal_displace_type
_atom_site_calc_flag
_atom_site_calc_attached_atom
_atom_site_type_symbol
NI1 0.11934(7) 0.32777(6) 0.35645(5) 0.0291(5) 1.000 Uani ? ? Ni
N1 0.1243(4) 0.3580(4) 0.4435(3) 0.030(4) 1.000 Uani ? ? N
N2 0.0054(4) 0.2844(4) 0.3575(3) 0.030(3) 1.000 Uani ? ? N
N3 0.1136(4) 0.2998(4) 0.2684(3) 0.033(4) 1.000 Uani ? ? N
N4 0.2343(4) 0.3730(4) 0.3577(3) 0.034(4) 1.000 Uani ? ? N
C1 0.1929(5) 0.3771(4) 0.4864(4) 0.031(4) 1.000 Uani ? ? C
C2 0.1713(6) 0.4044(5) 0.5455(4) 0.034(4) 1.000 Uani ? ? C
C3 0.0858(5) 0.4045(4) 0.5370(4) 0.031(4) 1.000 Uani ? ? C
C4 0.0583(5) 0.3732(4) 0.4749(4) 0.031(4) 1.000 Uani ? ? C
C5 -0.0256(5) 0.3515(5) 0.4520(4) 0.032(4) 1.000 Uani ? ? C
C6 -0.0480(5) 0.2991(5) 0.4016(4) 0.034(4) 1.000 Uani ? ? C
C7 -0.1262(6) 0.2475(5) 0.3878(5) 0.043(5) 1.000 Uani ? ? C
C8 -0.1202(6) 0.2038(5) 0.3361(5) 0.041(5) 1.000 Uani ? ? C
C9 -0.0403(5) 0.2290(5) 0.3148(4) 0.034(4) 1.000 Uani ? ? C
C10 -0.0177(6) 0.2091(5) 0.2548(4) 0.035(4) 1.000 Uani ? ? C
C11 0.0541(5) 0.2467(5) 0.2331(4) 0.033(4) 1.000 Uani ? ? C
C12 0.0749(6) 0.2400(5) 0.1690(4) 0.044(5) 1.000 Uani ? ? C
C13 0.1431(6) 0.2917(5) 0.1650(4) 0.044(5) 1.000 Uani ? ? C
C14 0.1684(5) 0.3292(5) 0.2269(4) 0.039(4) 1.000 Uani ? ? C
C15 0.2411(5) 0.3817(5) 0.2437(5) 0.044(5) 1.000 Uani ? ? C
C16 0.2728(5) 0.3996(5) 0.3064(4) 0.039(5) 1.000 Uani ? ? C
C17 0.3543(6) 0.4399(5) 0.3277(5) 0.046(5) 1.000 Uani ? ? C
C18 0.3678(6) 0.4336(5) 0.3900(5) 0.042(5) 1.000 Uani ? ? C
C19 0.2922(5) 0.3916(5) 0.4098(5) 0.036(5) 1.000 Uani ? ? C
C20 0.2762(5) 0.3842(5) 0.4723(4) 0.033(4) 1.000 Uani ? ? C
C21 0.3421(6) 0.3954(5) 0.5272(5) 0.038(5) 1.000 Uani ? ? C
C22 0.4232(6) 0.3797(5) 0.5220(5) 0.044(5) 1.000 Uani ? ? C
C23 0.4824(6) 0.3885(6) 0.5729(6) 0.052(6) 1.000 Uani ? ? C
C24 0.4627(7) 0.4124(6) 0.6321(6) 0.059(6) 1.000 Uani ? ? C
C25 0.3827(7) 0.4267(6) 0.6390(5) 0.053(6) 1.000 Uani ? ? C
C26 0.3230(6) 0.4183(5) 0.5878(5) 0.040(5) 1.000 Uani ? ? C
C27 0.2373(6) 0.4320(5) 0.5983(4) 0.043(5) 1.000 Uani ? ? C
O1 0.2242(5) 0.4633(5) 0.6480(3) 0.058(4) 1.000 Uani ? ? O
C28 0.0267(6) 0.4298(5) 0.5782(4) 0.040(5) 1.000 Uani ? ? C
O2 0.0474(5) 0.4614(5) 0.6306(3) 0.063(5) 1.000 Uani ? ? O
C29 -0.0613(6) 0.4182(5) 0.5508(4) 0.035(5) 1.000 Uani ? ? C
C30 -0.1193(6) 0.4479(5) 0.5858(4) 0.045(5) 1.000 Uani ? ? C
C31 -0.2010(6) 0.4434(5) 0.5607(5) 0.052(5) 1.000 Uani ? ? C
C32 -0.2254(6) 0.4134(5) 0.4992(5) 0.049(5) 1.000 Uani ? ? C
C33 -0.1689(6) 0.3845(5) 0.4637(4) 0.042(5) 1.000 Uani ? ? C
C34 -0.0876(5) 0.3834(4) 0.4895(4) 0.034(4) 1.000 Uani ? ? C
C35 -0.0801(6) 0.1542(5) 0.2120(4) 0.037(5) 1.000 Uani ? ? C
C36 -0.1008(5) 0.0776(5) 0.2272(4) 0.034(4) 1.000 Uani ? ? C
C37 -0.1636(6) 0.0275(5) 0.1919(4) 0.038(5) 1.000 Uani ? ? C
C38 -0.2063(7) 0.0568(5) 0.1395(5) 0.048(6) 1.000 Uani ? ? C
C39 -0.1861(7) 0.1331(6) 0.1225(5) 0.054(6) 1.000 Uani ? ? C
C40 -0.1227(7) 0.1811(5) 0.1597(5) 0.043(5) 1.000 Uani ? ? C
C41 -0.1899(6) -0.0547(5) 0.2134(5) 0.044(5) 1.000 Uani ? ? C
C42 -0.1130(8) -0.0918(6) 0.2346(6) 0.061(7) 1.000 Uani ? ? C
C43 -0.2386(8) -0.0469(7) 0.2716(6) 0.074(8) 1.000 Uani ? ? C
C44 -0.2443(9) -0.1068(6) 0.1613(6) 0.067(8) 1.000 Uani ? ? C
C45 -0.2351(9) 0.1657(7) 0.0662(6) 0.081(8) 1.000 Uani ? ? C
C46 -0.272(1) 0.235(1) 0.089(1) 0.20(2) 1.000 Uani ? ? C
C47 -0.308(2) 0.110(1) 0.0371(9) 0.24(2) 1.000 Uani ? ? C
C48 -0.176(2) 0.207(2) 0.0254(8) 0.19(2) 1.000 Uani ? ? C
C49 0.2895(6) 0.4161(6) 0.1924(5) 0.053(6) 1.000 Uani ? ? C
C50 0.2569(7) 0.4675(7) 0.1530(6) 0.073(7) 1.000 Uani ? ? C
C51 0.3024(8) 0.5045(8) 0.1080(6) 0.096(7) 1.000 Uani ? ? C
C52 0.3826(8) 0.4886(8) 0.1039(6) 0.086(8) 1.000 Uani ? ? C
C53 0.4181(7) 0.4367(8) 0.1422(5) 0.072(7) 1.000 Uani ? ? C
C54 0.3683(7) 0.4003(6) 0.1866(5) 0.060(6) 1.000 Uani ? ? C
C55 0.270(1) 0.5633(9) 0.0648(7) 0.16(1) 1.000 Uani ? ? C
C56 0.181(1) 0.577(1) 0.0782(8) 0.18(1) 1.000 Uani ? ? C
C57 0.332(1) 0.641(1) 0.080(1) 0.20(1) 1.000 Uani ? ? C
C58 0.268(1) 0.536(1) -0.0048(8) 0.22(1) 1.000 Uani ? ? C
C59 0.5152(6) 0.4271(7) 0.1437(5) 0.15(1) 1.000 Uani ? ? C
C60 0.5187 0.3341 0.1545 0.1427 1.000 Uiso ? ? C
C61 0.5240 0.4229 0.0716 0.1393 0.500 Uiso ? ? C
C62 0.5654 0.5168 0.1686 0.1393 0.500 Uiso ? ? C
C61A 0.5610 0.4999 0.1012 0.1393 0.500 Uiso ? ? C
C62A 0.5607 0.4694 0.2105 0.0845 0.500 Uiso ? ? C
NI2 0.21305(7) 0.21691(6) 0.59438(5) 0.0288(5) 1.000 Uani ? ? Ni
N5 0.1518(4) 0.1780(4) 0.5163(3) 0.033(3) 1.000 Uani ? ? N
N6 0.1104(4) 0.2308(3) 0.6262(3) 0.027(3) 1.000 Uani ? ? N
N7 0.2743(4) 0.2533(4) 0.6743(3) 0.030(3) 1.000 Uani ? ? N
N8 0.3146(4) 0.2024(4) 0.5607(3) 0.033(3) 1.000 Uani ? ? N
C63 0.1817(5) 0.1725(5) 0.4581(4) 0.038(4) 1.000 Uani ? ? C
C64 0.1185(6) 0.1331(5) 0.4128(4) 0.045(5) 1.000 Uani ? ? C
C65 0.0481(6) 0.1115(5) 0.4445(4) 0.039(5) 1.000 Uani ? ? C
C66 0.0701(5) 0.1427(5) 0.5078(4) 0.035(4) 1.000 Uani ? ? C
C67 0.0115(5) 0.1453(5) 0.5510(4) 0.033(4) 1.000 Uani ? ? C
C68 0.0313(5) 0.1989(5) 0.6030(4) 0.034(4) 1.000 Uani ? ? C
C69 -0.0272(5) 0.2317(5) 0.6378(5) 0.042(5) 1.000 Uani ? ? C
C70 0.0157(5) 0.2812(5) 0.6821(4) 0.040(5) 1.000 Uani ? ? C
C71 0.1022(5) 0.2786(4) 0.6773(4) 0.032(4) 1.000 Uani ? ? C
C72 0.1666(5) 0.3101(4) 0.7233(4) 0.032(4) 1.000 Uani ? ? C
C73 0.2468(5) 0.2941(4) 0.7231(4) 0.029(4) 1.000 Uani ? ? C
C74 0.3122(6) 0.3107(5) 0.7739(4) 0.041(5) 1.000 Uani ? ? C
C75 0.3776(6) 0.2780(5) 0.7580(5) 0.042(5) 1.000 Uani ? ? C
C76 0.3539(5) 0.2424(5) 0.6955(4) 0.033(4) 1.000 Uani ? ? C
C77 0.4068(5) 0.2090(5) 0.6594(4) 0.035(4) 1.000 Uani ? ? C
C78 0.3882(5) 0.1944(5) 0.5955(4) 0.034(4) 1.000 Uani ? ? C
C79 0.4457(6) 0.1749(5) 0.5524(5) 0.045(5) 1.000 Uani ? ? C
C80 0.4099(6) 0.1766(5) 0.4937(4) 0.045(5) 1.000 Uani ? ? C
C81 0.3275(6) 0.1931(5) 0.4974(4) 0.038(5) 1.000 Uani ? ? C
C82 0.2652(6) 0.1891(5) 0.4472(4) 0.041(4) 1.000 Uani ? ? C
C83 0.2832(6) 0.1896(5) 0.3799(4) 0.052(5) 1.000 Uani ? ? C
C84 0.3572(7) 0.2279(6) 0.3615(5) 0.063(6) 1.000 Uani ? ? C
C85 0.3727(8) 0.2291(7) 0.2991(6) 0.082(7) 1.000 Uani ? ? C
C86 0.3120(8) 0.1917(7) 0.2540(5) 0.082(7) 1.000 Uani ? ? C
C87 0.2357(7) 0.1534(7) 0.2689(5) 0.075(7) 1.000 Uani ? ? C
C88 0.2219(6) 0.1532(6) 0.3333(4) 0.058(5) 1.000 Uani ? ? C
C89 0.1386(6) 0.1162(6) 0.3483(4) 0.053(5) 1.000 Uani ? ? C
O3 0.0911(5) 0.0730(5) 0.3094(3) 0.072(5) 1.000 Uani ? ? O
C90 -0.0350(7) 0.0685(5) 0.4259(5) 0.049(5) 1.000 Uani ? ? C
O4 -0.0574(5) 0.0354(5) 0.3732(3) 0.067(5) 1.000 Uani ? ? O
C91 -0.0934(6) 0.0609(5) 0.4757(5) 0.037(5) 1.000 Uani ? ? C
C92 -0.1706(7) 0.0153(5) 0.4616(5) 0.050(6) 1.000 Uani ? ? C
C93 -0.2231(7) 0.0034(6) 0.5068(6) 0.056(6) 1.000 Uani ? ? C
C94 -0.1997(7) 0.0325(6) 0.5686(5) 0.055(6) 1.000 Uani ? ? C
C95 -0.1232(6) 0.0774(5) 0.5836(5) 0.047(6) 1.000 Uani ? ? C
C96 -0.0700(6) 0.0959(5) 0.5367(4) 0.038(5) 1.000 Uani ? ? C
C97 0.1427(5) 0.3520(5) 0.7808(4) 0.037(4) 1.000 Uani ? ? C
C98 0.1328(6) 0.3143(5) 0.8359(4) 0.048(5) 1.000 Uani ? ? C
C99 0.0972(8) 0.3464(6) 0.8854(5) 0.056(6) 1.000 Uani ? ? C
C100 0.0742(7) 0.4198(5) 0.8775(5) 0.057(5) 1.000 Uani ? ? C
C101 0.0857(6) 0.4608(5) 0.8230(4) 0.044(5) 1.000 Uani ? ? C
C102 0.1197(6) 0.4257(5) 0.7743(4) 0.036(5) 1.000 Uani ? ? C
C103 0.079(1) 0.2979(7) 0.9428(5) 0.093(7) 1.000 Uani ? ? C
C104 0.017(2) 0.2242(9) 0.9220(7) 0.13(1) 1.000 Uani ? ? C
C105 0.046(1) 0.3457(8) 0.9945(6) 0.113(9) 1.000 Uani ? ? C
C106 0.163(1) 0.276(1) 0.9739(7) 0.18(1) 1.000 Uani ? ? C
C107 0.0524(7) 0.5365(5) 0.8133(5) 0.056(6) 1.000 Uani ? ? C
C108 -0.0312(9) 0.5179(7) 0.7735(7) 0.101(8) 1.000 Uani ? ? C
C109 0.110(1) 0.5914(7) 0.7768(7) 0.095(9) 1.000 Uani ? ? C
C110 0.0409(9) 0.5778(6) 0.8753(6) 0.080(7) 1.000 Uani ? ? C
C111 0.4884(6) 0.1935(5) 0.6914(5) 0.043(5) 1.000 Uani ? ? C
C112 0.4906(7) 0.1340(7) 0.7332(6) 0.071(7) 1.000 Uani ? ? C
C113 0.5672(8) 0.1181(7) 0.7632(7) 0.085(8) 1.000 Uani ? ? C
C114 0.6391(6) 0.1632(6) 0.7496(6) 0.064(7) 1.000 Uani ? ? C
C115 0.6380(6) 0.2262(6) 0.7134(6) 0.054(6) 1.000 Uani ? ? C
C116 0.5617(6) 0.2396(5) 0.6846(5) 0.049(5) 1.000 Uani ? ? C
C117 0.5709(7) 0.0516(6) 0.8118(5) 0.13(1) 1.000 Uani ? ? C
C118 0.6157 -0.0174 0.7739 0.0927 0.500 Uiso ? ? C
C119 0.4897 -0.0251 0.7803 0.1969 0.500 Uiso ? ? C
C120 0.6240 0.0785 0.8676 0.1006 0.500 Uiso ? ? C
C138 0.6551 0.0357 0.8346 0.1561 0.500 Uiso ? ? C
C139 0.4830 0.0142 0.8243 0.072(7) 0.500 Uiso ? ? C
C140 0.5233 0.0622 0.8597 0.1393 0.500 Uiso ? ? C
C121 0.7196(7) 0.2780(7) 0.7006(8) 0.073(8) 1.000 Uani ? ? C
C122 0.7082(8) 0.3633(7) 0.7074(8) 0.079(9) 1.000 Uani ? ? C
C123 0.7947(9) 0.262(1) 0.740(1) 0.11(1) 1.000 Uani ? ? C
C124 0.7330(9) 0.2590(9) 0.6278(9) 0.13(1) 1.000 Uani ? ? C
C125 0.066(2) 0.043(1) 0.042(1) 0.174(9) 1.000 Uiso ? ? C
C126 -0.013(1) 0.018(1) 0.060(1) 0.139(7) 1.000 Uiso ? ? C
C127 0.076(1) 0.014(1) -0.0226(9) 0.131(6) 1.000 Uiso ? ? C
CL1 0.141(1) 0.076(1) 0.0818(9) 0.236(7) 0.500 Uiso ? ? Cl
C129 0.111(2) 0.916(2) 0.1953(9) 0.17(2) 1.000 Uani ? ? C
O5 0.1533(8) 0.9377(7) 0.2535(7) 0.17(1) 1.000 Uani ? ? O
C130 0.3575(7) 0.7681(8) 0.7117(6) 0.13(1) 0.500 Uiso ? ? C
C131 0.3983 0.7690 0.6576 0.11(1) 0.500 Uiso ? ? C
C132 0.3927 0.7018 0.6196 0.14(1) 0.500 Uiso ? ? C
C133 0.3461 0.6338 0.6359 0.21(2) 0.500 Uiso ? ? C
C134 0.3055 0.6335 0.6901 0.10(1) 0.500 Uiso ? ? C
C135 0.3109 0.7001 0.7280 0.11(1) 0.500 Uiso ? ? C
CL2 0.3464 0.8487 0.7462 0.252(8) 0.500 Uiso ? ? Cl
C137 0.533(2) 1.027(2) 0.410(1) 0.090(9) 0.500 Uiso ? ? C
O8 0.430(1) 0.979(1) 0.403(1) 0.099(6) 0.500 Uiso ? ? O
O9 0.414(1) 0.339(1) 0.943(1) 0.116(7) 0.500 Uiso ? ? O
O10 0.4270(7) 0.6390(7) 0.6129(6) 0.038(3) 0.500 Uiso ? ? O
H1 -0.1733 0.2452 0.4112 0.0562 1.000 Uiso calc C7 H
H2 -0.1613 0.1632 0.3169 0.0569 1.000 Uiso calc C8 H
H3 0.0455 0.2059 0.1358 0.0573 1.000 Uiso calc C12 H
H4 0.1699 0.3020 0.1278 0.0565 1.000 Uiso calc C13 H
H5 0.3922 0.4666 0.3018 0.0603 1.000 Uiso calc C17 H
H6 0.4175 0.4529 0.4166 0.0559 1.000 Uiso calc C18 H
H7 0.4370 0.3624 0.4819 0.0615 1.000 Uiso calc C22 H
H8 0.5372 0.3785 0.5680 0.0726 1.000 Uiso calc C23 H
H9 0.5038 0.4184 0.6677 0.0834 1.000 Uiso calc C24 H
H10 0.3692 0.4426 0.6794 0.0712 1.000 Uiso calc C25 H
H11 -0.1018 0.4714 0.6271 0.0570 1.000 Uiso calc C30 H
H12 -0.2407 0.4608 0.5856 0.0639 1.000 Uiso calc C31 H
H13 -0.2813 0.4127 0.4812 0.0630 1.000 Uiso calc C32 H
H14 -0.1863 0.3651 0.4211 0.0549 1.000 Uiso calc C33 H
H15 -0.0708 0.0590 0.2626 0.0453 1.000 Uiso calc C36 H
H16 -0.2503 0.0234 0.1148 0.0684 1.000 Uiso calc C38 H
H17 -0.1083 0.2335 0.1491 0.0617 1.000 Uiso calc C40 H
H18 -0.1301 -0.1424 0.2479 0.0897 1.000 Uiso calc C42 H
H19 -0.0805 -0.0946 0.2000 0.0897 1.000 Uiso calc C42 H
H20 -0.0804 -0.0611 0.2687 0.0897 1.000 Uiso calc C42 H
H21 -0.2559 -0.0969 0.2865 0.0958 1.000 Uiso calc C43 H
H22 -0.2036 -0.0161 0.3047 0.0958 1.000 Uiso calc C43 H
H23 -0.2862 -0.0231 0.2600 0.0958 1.000 Uiso calc C43 H
H24 -0.2592 -0.1567 0.1766 0.0989 1.000 Uiso calc C44 H
H25 -0.2932 -0.0850 0.1492 0.0989 1.000 Uiso calc C44 H
H26 -0.2141 -0.1106 0.1256 0.0989 1.000 Uiso calc C44 H
H27 -0.3023 0.2546 0.0541 0.2685 1.000 Uiso calc C46 H
H28 -0.3091 0.2191 0.1198 0.2685 1.000 Uiso calc C46 H
H29 -0.2289 0.2739 0.1076 0.2685 1.000 Uiso calc C46 H
H30 -0.3356 0.1323 0.0027 0.3472 1.000 Uiso calc C47 H
H31 -0.2891 0.0640 0.0220 0.3472 1.000 Uiso calc C47 H
H32 -0.3451 0.0965 0.0680 0.3472 1.000 Uiso calc C47 H
H33 -0.2057 0.2261 -0.0096 0.3024 1.000 Uiso calc C48 H
H34 -0.1403 0.2474 0.0492 0.3024 1.000 Uiso calc C48 H
H35 -0.1427 0.1705 0.0097 0.3024 1.000 Uiso calc C48 H
H36 0.2021 0.4784 0.1571 0.0960 1.000 Uiso calc C50 H
H37 0.4145 0.5135 0.0731 0.1141 1.000 Uiso calc C52 H
H38 0.3902 0.3644 0.2137 0.0761 1.000 Uiso calc C54 H
H39 0.1625 0.6140 0.0501 0.2348 1.000 Uiso calc C56 H
H40 0.1434 0.5300 0.0720 0.2348 1.000 Uiso calc C56 H
H41 0.1832 0.5968 0.1208 0.2348 1.000 Uiso calc C56 H
H42 0.3142 0.6781 0.0519 0.2859 1.000 Uiso calc C57 H
H43 0.3332 0.6558 0.1215 0.2859 1.000 Uiso calc C57 H
H44 0.3858 0.6309 0.0697 0.2859 1.000 Uiso calc C57 H
H45 0.2472 0.5745 -0.0306 0.3123 1.000 Uiso calc C58 H
H46 0.3225 0.5315 -0.0135 0.3123 1.000 Uiso calc C58 H
H47 0.2322 0.4886 -0.0126 0.3123 1.000 Uiso calc C58 H
H48 -0.0864 0.2199 0.6303 0.0544 1.000 Uiso calc C69 H
H49 -0.0065 0.3126 0.7115 0.0501 1.000 Uiso calc C70 H
H50 0.3100 0.3396 0.8123 0.0537 1.000 Uiso calc C74 H
H51 0.4293 0.2785 0.7832 0.0549 1.000 Uiso calc C75 H
H52 0.4999 0.1629 0.5641 0.0588 1.000 Uiso calc C79 H
H53 0.4347 0.1683 0.4558 0.0564 1.000 Uiso calc C80 H
H54 0.3981 0.2540 0.3931 0.0779 1.000 Uiso calc C84 H
H55 0.4237 0.2545 0.2873 0.1032 1.000 Uiso calc C85 H
H56 0.3220 0.1914 0.2105 0.1075 1.000 Uiso calc C86 H
H57 0.1942 0.1286 0.2372 0.0939 1.000 Uiso calc C87 H
H58 -0.1868 -0.0080 0.4201 0.0690 1.000 Uiso calc C92 H
H59 -0.2776 -0.0254 0.4961 0.0804 1.000 Uiso calc C93 H
H60 -0.2363 0.0212 0.6002 0.0744 1.000 Uiso calc C94 H
H61 -0.1061 0.0959 0.6263 0.0634 1.000 Uiso calc C95 H
H62 0.1507 0.2654 0.8404 0.0638 1.000 Uiso calc C98 H
H63 0.0496 0.4423 0.9107 0.0780 1.000 Uiso calc C100 H
H64 0.1275 0.4517 0.7362 0.0471 1.000 Uiso calc C102 H
H65 0.0071 0.1952 0.9582 0.2270 1.000 Uiso calc C104 H
H66 -0.0330 0.2380 0.9030 0.2270 1.000 Uiso calc C104 H
H67 0.0409 0.1944 0.8925 0.2270 1.000 Uiso calc C104 H
H68 0.0352 0.3139 1.0292 0.1646 1.000 Uiso calc C105 H
H69 0.0858 0.3893 1.0082 0.1646 1.000 Uiso calc C105 H
H70 -0.0046 0.3617 0.9773 0.1646 1.000 Uiso calc C105 H
H71 0.1535 0.2464 1.0097 0.2382 1.000 Uiso calc C106 H
H72 0.1870 0.2470 0.9438 0.2382 1.000 Uiso calc C106 H
H73 0.2012 0.3223 0.9871 0.2382 1.000 Uiso calc C106 H
H74 -0.0542 0.5640 0.7663 0.1286 1.000 Uiso calc C108 H
H75 -0.0245 0.4937 0.7337 0.1286 1.000 Uiso calc C108 H
H76 -0.0685 0.4833 0.7950 0.1286 1.000 Uiso calc C108 H
H77 0.0881 0.6385 0.7711 0.1413 1.000 Uiso calc C109 H
H78 0.1640 0.6023 0.7998 0.1413 1.000 Uiso calc C109 H
H79 0.1143 0.5679 0.7363 0.1413 1.000 Uiso calc C109 H
H80 0.0200 0.6248 0.8665 0.1132 1.000 Uiso calc C110 H
H81 0.0023 0.5456 0.8973 0.1132 1.000 Uiso calc C110 H
H82 0.0928 0.5892 0.9009 0.1132 1.000 Uiso calc C110 H
H83 0.4400 0.1035 0.7415 0.1024 1.000 Uiso calc C112 H
H84 0.6916 0.1503 0.7658 0.0861 1.000 Uiso calc C114 H
H85 0.5606 0.2831 0.6590 0.0635 1.000 Uiso calc C116 H
H86 0.7584 0.3952 0.6999 0.1167 1.000 Uiso calc C122 H
H87 0.6639 0.3728 0.6778 0.1167 1.000 Uiso calc C122 H
H88 0.6960 0.3745 0.7494 0.1167 1.000 Uiso calc C122 H
H89 0.8420 0.2953 0.7297 0.1814 1.000 Uiso calc C123 H
H90 0.7880 0.2696 0.7835 0.1814 1.000 Uiso calc C123 H
H91 0.8017 0.2093 0.7317 0.1814 1.000 Uiso calc C123 H
H92 0.7828 0.2890 0.6175 0.1641 1.000 Uiso calc C124 H
H93 0.7375 0.2050 0.6220 0.1641 1.000 Uiso calc C124 H
H94 0.6869 0.2697 0.6003 0.1641 1.000 Uiso calc C124 H

loop_
_atom_type_symbol
_atom_type_scat_dispersion_real
_atom_type_scat_dispersion_imag
_atom_type_scat_source
C 0.002 0.002 International_Tables_Vol_IV_Table_2.3.1
H 0.000 0.000 International_Tables_Vol_IV_Table_2.3.1
Cl 0.132 0.159 International_Tables_Vol_IV_Table_2.3.1
N 0.004 0.003 International_Tables_Vol_IV_Table_2.3.1
Ni 0.285 1.113 International_Tables_Vol_IV_Table_2.3.1
O 0.008 0.006 International_Tables_Vol_IV_Table_2.3.1

loop_
_geom_angle_atom_site_label_1
_geom_angle_atom_site_label_2
_geom_angle_atom_site_label_3
_geom_angle
_geom_angle_site_symmetry_3
N1 NI1 N2 89.3(3) .
N1 NI1 N3 178.6(3) .
N1 NI1 N4 89.1(3) .
N2 NI1 N3 90.8(3) .
N2 NI1 N4 178.4(3) .
N3 NI1 N4 90.8(3) .
NI1 N1 C1 128.3(6) .
NI1 N1 C4 126.1(5) .
C1 N1 C4 105.3(7) .
NI1 N2 C6 128.1(5) .
NI1 N2 C9 126.3(6) .
C6 N2 C9 105.6(7) .
NI1 N3 C11 127.4(6) .
NI1 N3 C14 126.6(5) .
C11 N3 C14 106.0(7) .
NI1 N4 C16 126.0(6) .
NI1 N4 C19 127.6(6) .
C16 N4 C19 106.1(7) .
N1 C1 C2 111.3(8) .
N1 C1 C4 37.6(4) .
N1 C1 C20 125.3(8) .
C2 C1 C4 73.7(6) .
C2 C1 C20 122.4(7) .
C4 C1 C20 160.9(7) .
C1 C2 C3 105.9(7) .
C1 C2 C27 120.3(8) .
C3 C2 C27 133.5(9) .
C2 C3 C4 106.3(8) .
C2 C3 C28 132.9(8) .
C4 C3 C28 120.9(8) .
N1 C4 C1 37.1(4) .
N1 C4 C3 111.1(7) .
N1 C4 C5 124.8(7) .
C1 C4 C3 74.0(6) .
C1 C4 C5 160.7(7) .
C3 C4 C5 123.6(8) .
C4 C5 C6 120.2(8) .
C4 C5 C34 116.1(7) .
C6 C5 C34 123.4(7) .
N2 C6 C5 123.4(7) .
N2 C6 C7 109.5(7) .
N2 C6 C9 37.1(4) .
C5 C6 C7 127.0(9) .
C5 C6 C9 160.5(7) .
C7 C6 C9 72.5(6) .
C6 C7 C8 107.2(8) .
C7 C8 C9 107.8(7) .
N2 C9 C6 37.3(4) .
N2 C9 C8 109.7(8) .
N2 C9 C10 125.0(8) .
C6 C9 C8 72.5(6) .
C6 C9 C10 159.4(6) .
C8 C9 C10 124.6(7) .
C9 C10 C11 121.1(7) .
C9 C10 C35 117.2(8) .
C11 C10 C35 121.1(8) .
N3 C11 C10 125.2(8) .
N3 C11 C12 109.8(7) .
N3 C11 C14 37.0(4) .
C10 C11 C12 125.0(7) .
C10 C11 C14 161.5(7) .
C12 C11 C14 72.8(5) .
C11 C12 C13 106.9(8) .
C12 C13 C14 107.9(8) .
N3 C14 C11 37.0(4) .
N3 C14 C13 109.3(7) .
N3 C14 C15 125.1(8) .
C11 C14 C13 72.3(5) .
C11 C14 C15 161.9(7) .
C13 C14 C15 125.3(8) .
C14 C15 C16 122.0(9) .
C14 C15 C49 119.2(8) .
C16 C15 C49 118.7(7) .
N4 C16 C15 124.6(7) .
N4 C16 C17 109.5(8) .
N4 C16 C19 37.0(4) .
C15 C16 C17 125.5(9) .
C15 C16 C19 160.0(7) .
C17 C16 C19 72.6(6) .
C16 C17 C18 108.1(8) .
C17 C18 C19 106.9(8) .
N4 C19 C16 36.9(4) .
N4 C19 C18 109.3(8) .
N4 C19 C20 125.3(8) .
C16 C19 C18 72.4(6) .
C16 C19 C20 161.2(7) .
C18 C19 C20 124.5(8) .
C1 C20 C19 118.7(8) .
C1 C20 C21 116.7(8) .
C19 C20 C21 123.9(8) .
C20 C21 C22 122.0(9) .
C20 C21 C26 120.2(9) .
C22 C21 C26 117.7(9) .
C21 C22 C23 121(1) .
C22 C23 C24 119(1) .
C23 C24 C25 119(1) .
C24 C25 C26 120(1) .
C21 C26 C25 120.6(9) .
C21 C26 C27 121.2(8) .
C25 C26 C27 118.2(9) .
C2 C27 C26 115.5(8) .
C2 C27 O1 123.8(9) .
C26 C27 O1 120.7(8) .
C3 C28 O2 123.8(9) .
C3 C28 C29 115.6(7) .
O2 C28 C29 120.6(9) .
C28 C29 C30 118.0(7) .
C28 C29 C34 122.2(9) .
C30 C29 C34 119.6(8) .
C29 C30 C31 120.4(8) .
C30 C31 C32 119(1) .
C31 C32 C33 120.5(9) .
C32 C33 C34 120.7(8) .
C5 C34 C29 119.7(8) .
C5 C34 C33 121.5(8) .
C29 C34 C33 118.6(9) .
C10 C35 C36 120.5(8) .
C10 C35 C40 119.9(8) .
C36 C35 C40 119.4(8) .
C35 C36 C37 121.8(8) .
C36 C37 C38 117.4(8) .
C36 C37 C41 120.3(8) .
C38 C37 C41 122.0(8) .
C37 C38 C39 122.0(9) .
C38 C39 C40 118(1) .
C38 C39 C45 121.7(9) .
C40 C39 C45 120.0(9) .
C35 C40 C39 121.1(8) .
C37 C41 C42 110.4(8) .
C37 C41 C43 107.0(8) .
C37 C41 C44 112.2(8) .
C42 C41 C43 108.0(9) .
C42 C41 C44 109.1(9) .
C43 C41 C44 110.0(9) .
C39 C45 C46 109(1) .
C39 C45 C47 112(1) .
C39 C45 C48 109(1) .
C46 C45 C47 104(1) .
C46 C45 C48 98(1) .
C47 C45 C48 119(1) .
C15 C49 C50 119(1) .
C15 C49 C54 120.6(9) .
C50 C49 C54 119(1) .
C49 C50 C51 121(1) .
C50 C51 C52 117(1) .
C50 C51 C55 123(1) .
C52 C51 C55 118(1) .
C51 C52 C53 122(1) .
C52 C53 C54 116(1) .
C52 C53 C59 122(1) .
C54 C53 C59 120(1) .
C49 C54 C53 121(1) .
C51 C55 C56 111(1) .
C51 C55 C57 106(1) .
C51 C55 C58 110(1) .
C56 C55 C57 108(1) .
C56 C55 C58 109(1) .
C57 C55 C58 110(1) .
C53 C59 C60 105.8(7) .
C53 C59 C61 100.4(7) .
C53 C59 C62 102.9(8) .
C53 C59 C61A 106.7(8) .
C53 C59 C62A 105.9(8) .
C60 C59 C61 96.0(6) .
C60 C59 C62 141.4(6) .
C60 C59 C61A 138.8(7) .
C60 C59 C62A 103.1(6) .
C61 C59 C62 103.7(6) .
C61 C59 C61A 53.7(4) .
C61 C59 C62A 141.6(7) .
C62 C59 C61A 50.1(3) .
C62 C59 C62A 43.5(3) .
C61A C59 C62A 91.7(5) .
C59 C61 C61A 68.6(4) .
C59 C62 C61A 65.5(4) .
C59 C62 C62A 65.2(4) .
C61A C62 C62A 126.81 .
C59 C61A C61 57.7(4) .
C59 C61A C62 64.5(4) .
C61 C61A C62 122.00 .
C59 C62A C62 71.2(4) .
N5 NI2 N6 88.8(3) .
N5 NI2 N7 178.3(3) .
N5 NI2 N8 89.9(3) .
N6 NI2 N7 91.0(3) .
N6 NI2 N8 178.7(3) .
N7 NI2 N8 90.3(3) .
NI2 N5 C63 127.2(5) .
NI2 N5 C66 126.2(6) .
C63 N5 C66 106.3(6) .
NI2 N6 C68 128.6(6) .
NI2 N6 C71 125.8(5) .
C68 N6 C71 105.6(7) .
NI2 N7 C73 127.2(5) .
NI2 N7 C76 126.8(6) .
C73 N7 C76 106.0(6) .
NI2 N8 C78 125.9(6) .
NI2 N8 C81 127.6(6) .
C78 N8 C81 106.3(7) .
N5 C63 C64 110.1(7) .
N5 C63 C82 125.6(7) .
C64 C63 C82 123.3(8) .
C63 C64 C65 107.1(8) .
C63 C64 C89 119.3(8) .
C65 C64 C89 133.3(8) .
C64 C65 C66 105.7(7) .
C64 C65 C90 134.5(8) .
C66 C65 C90 119.9(8) .
N5 C66 C65 110.7(8) .
N5 C66 C67 126.2(7) .
C65 C66 C67 122.5(8) .
C66 C67 C68 118.1(7) .
C66 C67 C96 118.0(7) .
C68 C67 C96 123.7(8) .
N6 C68 C67 124.3(8) .
N6 C68 C69 109.6(7) .
N6 C68 C71 37.4(4) .
C67 C68 C69 126.1(7) .
C67 C68 C71 161.7(7) .
C69 C68 C71 72.2(5) .
C68 C69 C70 107.8(8) .
C69 C70 C71 107.0(8) .
N6 C71 C68 37.0(4) .
N6 C71 C70 109.8(7) .
N6 C71 C72 125.2(8) .
C68 C71 C70 72.9(5) .
C68 C71 C72 159.5(7) .
C70 C71 C72 124.3(8) .
C71 C72 C73 122.5(8) .
C71 C72 C97 117.0(8) .
C73 C72 C97 119.6(7) .
N7 C73 C72 124.3(7) .
N7 C73 C74 109.2(8) .
C72 C73 C74 126.3(8) .
C73 C74 C75 108.1(8) .
C74 C75 C76 106.6(8) .
N7 C76 C75 110.1(8) .
N7 C76 C77 125.0(8) .
C75 C76 C77 124.6(8) .
C76 C77 C78 121.5(8) .
C76 C77 C111 118.5(8) .
C78 C77 C111 119.9(8) .
N8 C78 C77 126.0(8) .
N8 C78 C79 108.5(8) .
C77 C78 C79 125.3(8) .
C78 C79 C80 108.2(8) .
C79 C80 C81 107.6(9) .
N8 C81 C80 109.1(7) .
N8 C81 C82 124.1(8) .
C80 C81 C82 126.1(9) .
C63 C82 C81 120.0(8) .
C63 C82 C83 117.0(8) .
C81 C82 C83 122.4(8) .
C82 C83 C84 122.4(8) .
C82 C83 C88 118.6(9) .
C84 C83 C88 119.0(9) .
C83 C84 C85 121.9(9) .
C84 C85 C86 118(1) .
C85 C86 C87 122(1) .
C86 C87 C88 117.5(9) .
C83 C88 C87 120.5(9) .
C83 C88 C89 122.4(9) .
C87 C88 C89 117.0(8) .
C64 C89 C88 115.7(8) .
C64 C89 O3 122.8(9) .
C88 C89 O3 121.5(9) .
C65 C90 O4 123(1) .
C65 C90 C91 116.6(8) .
O4 C90 C91 119.3(9) .
C90 C91 C92 118.5(8) .
C90 C91 C96 121.3(8) .
C92 C91 C96 120.1(9) .
C91 C92 C93 120(1) .
C92 C93 C94 121.3(9) .
C93 C94 C95 119(1) .
C94 C95 C96 120.7(9) .
C67 C96 C91 119.8(8) .
C67 C96 C95 122.0(8) .
C91 C96 C95 118.1(8) .
C72 C97 C98 120.4(8) .
C72 C97 C102 119.0(8) .
C98 C97 C102 120.1(9) .
C97 C98 C99 121.5(9) .
C98 C99 C100 117.2(9) .
C98 C99 C103 119(1) .
C100 C99 C103 123(1) .
C99 C100 C101 123(1) .
C100 C101 C102 117.8(9) .
C100 C101 C107 121.5(9) .
C102 C101 C107 120.3(8) .
C97 C102 C101 120.5(8) .
C99 C103 C104 110(1) .
C99 C103 C105 111(1) .
C99 C103 C106 108(1) .
C104 C103 C105 110(1) .
C104 C103 C106 110(1) .
C105 C103 C106 105(1) .
C101 C107 C108 107.5(8) .
C101 C107 C109 111(1) .
C101 C107 C110 112.9(8) .
C108 C107 C109 107(1) .
C108 C107 C110 108(1) .
C109 C107 C110 108.6(9) .
C77 C111 C112 120.2(8) .
C77 C111 C116 122.0(9) .
C112 C111 C116 117.6(9) .
C111 C112 C113 120(1) .
C112 C113 C114 117(1) .
C112 C113 C117 121(1) .
C114 C113 C117 120(1) .
C113 C114 C115 122(1) .
C114 C115 C116 117.9(9) .
C114 C115 C121 121(1) .
C116 C115 C121 120(1) .
C111 C116 C115 123.1(9) .
C113 C117 C118 104.7(8) .
C113 C117 C119 105.0(7) .
C113 C117 C120 111.1(8) .
C113 C117 C138 116.0(9) .
C113 C117 C139 111.4(8) .
C113 C117 C140 110.6(9) .
C118 C117 C119 71.7(4) .
C118 C117 C120 107.6(7) .
C118 C117 C138 58.7(4) .
C118 C117 C139 107.8(6) .
C118 C117 C140 142.5(8) .
C119 C117 C120 142.5(8) .
C119 C117 C138 121.2(7) .
C119 C117 C139 39.9(3) .
C119 C117 C140 87.2(6) .
C120 C117 C138 49.3(4) .
C120 C117 C139 113.7(8) .
C120 C117 C140 71.0(6) .
C138 C117 C139 132.6(8) .
C138 C117 C140 113.2(8) .
C139 C117 C140 47.5(4) .
C117 C118 C119 55.9(4) .
C117 C118 C138 53.1(4) .
C119 C118 C138 102.62 .
C117 C119 C118 52.4(4) .
C117 C119 C139 58.0(4) .
C118 C119 C139 106.21 .
C117 C120 C138 68.1(5) .
C117 C120 C140 53.0(5) .
C138 C120 C140 113.79 .
C117 C138 C118 68.2(4) .
C117 C138 C120 62.6(4) .
C118 C138 C120 130.11 .
C117 C139 C119 82.0(4) .
C117 C139 C140 58.5(4) .
C119 C139 C140 139.99 .
C117 C140 C120 56.0(5) .
C117 C140 C139 74.0(4) .
C120 C140 C139 123.94 .
C115 C121 C122 109(1) .
C115 C121 C123 114(1) .
C115 C121 C124 106(1) .
C122 C121 C123 111(1) .
C122 C121 C124 108(1) .
C123 C121 C124 107(1) .
C126 C125 C127 112(1) .
C126 C125 CL1 128(2) .
C127 C125 CL1 116(2) .
C125 C126 C127 125(2) 2_555
C125 C127 C126 120(1) 2_555
C131 C130 C135 120(1) .
C131 C130 CL2 119.5(9) .
C135 C130 CL2 119.0(9) .
C130 C131 C132 120.0(5) .
C131 C132 C133 120.00 .
C131 C132 O10 142.4(5) .
C133 C132 O10 64.6(5) .
C132 C133 C134 119.63 .
C132 C133 O10 55.3(5) .
C134 C133 O10 144.0(5) .
C133 C134 C135 120.55 .
C130 C135 C134 119.8(6) .
C132 O10 C133 60.1(5) .

loop_
_geom_bond_atom_site_label_1
_geom_bond_atom_site_label_2
_geom_bond_distance
_geom_bond_site_symmetry_2
NI1 N1 1.891(7) .
NI1 N2 1.903(7) .
NI1 N3 1.902(7) .
NI1 N4 1.920(7) .
N1 C1 1.36(1) .
N1 C4 1.38(1) .
N2 C6 1.38(1) .
N2 C9 1.38(1) .
N3 C11 1.38(1) .
N3 C14 1.38(1) .
N4 C16 1.37(1) .
N4 C19 1.37(1) .
C1 C2 1.42(1) .
C1 C4 2.18(1) .
C1 C20 1.41(1) .
C2 C3 1.39(1) .
C2 C27 1.49(1) .
C3 C4 1.41(1) .
C3 C28 1.47(1) .
C4 C5 1.40(1) .
C5 C6 1.37(1) .
C5 C34 1.51(1) .
C6 C7 1.44(1) .
C6 C9 2.20(1) .
C7 C8 1.33(1) .
C8 C9 1.43(1) .
C9 C10 1.41(1) .
C10 C11 1.38(1) .
C10 C35 1.50(1) .
C11 C12 1.44(1) .
C11 C14 2.20(1) .
C12 C13 1.34(1) .
C13 C14 1.44(1) .
C14 C15 1.39(1) .
C15 C16 1.39(1) .
C15 C49 1.50(1) .
C16 C17 1.43(1) .
C16 C19 2.19(1) .
C17 C18 1.33(1) .
C18 C19 1.45(1) .
C19 C20 1.38(1) .
C20 C21 1.49(1) .
C21 C22 1.41(1) .
C21 C26 1.41(1) .
C22 C23 1.36(1) .
C23 C24 1.39(2) .
C24 C25 1.39(2) .
C25 C26 1.37(1) .
C26 C27 1.49(1) .
C27 O1 1.22(1) .
C28 O2 1.21(1) .
C28 C29 1.48(1) .
C29 C30 1.41(1) .
C29 C34 1.41(1) .
C30 C31 1.37(1) .
C31 C32 1.38(1) .
C32 C33 1.39(1) .
C33 C34 1.39(1) .
C35 C36 1.39(1) .
C35 C40 1.38(1) .
C36 C37 1.38(1) .
C37 C38 1.40(1) .
C37 C41 1.53(1) .
C38 C39 1.39(1) .
C39 C40 1.39(1) .
C39 C45 1.54(2) .
C41 C42 1.53(2) .
C41 C43 1.55(2) .
C41 C44 1.52(1) .
C45 C46 1.52(3) .
C45 C47 1.48(3) .
C45 C48 1.48(3) .
C49 C50 1.38(2) .
C49 C54 1.37(2) .
C50 C51 1.39(2) .
C51 C52 1.39(2) .
C51 C55 1.52(2) .
C52 C53 1.39(2) .
C53 C54 1.41(2) .
C53 C59 1.62(2) .
C55 C56 1.56(2) .
C55 C57 1.57(2) .
C55 C58 1.53(2) .
C59 C60 1.66(1) .
C59 C61 1.55(1) .
C59 C62 1.70(1) .
C59 C61A 1.71(1) .
C59 C62A 1.63(1) .
C61 C61A 1.4800 .
C62 C61A 1.4421 .
C62 C62A 1.2346 .
NI2 N5 1.893(6) .
NI2 N6 1.914(7) .
NI2 N7 1.913(6) .
NI2 N8 1.917(7) .
N5 C63 1.38(1) .
N5 C66 1.37(1) .
N6 C68 1.36(1) .
N6 C71 1.38(1) .
N7 C73 1.38(1) .
N7 C76 1.37(1) .
N8 C78 1.37(1) .
N8 C81 1.39(1) .
C63 C64 1.41(1) .
C63 C82 1.39(1) .
C64 C65 1.40(1) .
C64 C89 1.47(1) .
C65 C66 1.42(1) .
C65 C90 1.46(1) .
C66 C67 1.39(1) .
C67 C68 1.40(1) .
C67 C96 1.47(1) .
C68 C69 1.44(1) .
C68 C71 2.18(1) .
C69 C70 1.32(1) .
C70 C71 1.43(1) .
C71 C72 1.39(1) .
C72 C73 1.38(1) .
C72 C97 1.51(1) .
C73 C74 1.42(1) .
C74 C75 1.35(1) .
C75 C76 1.43(1) .
C76 C77 1.39(1) .
C77 C78 1.37(1) .
C77 C111 1.50(1) .
C78 C79 1.44(1) .
C79 C80 1.32(1) .
C80 C81 1.43(1) .
C81 C82 1.39(1) .
C82 C83 1.49(1) .
C83 C84 1.39(1) .
C83 C88 1.39(1) .
C84 C85 1.37(2) .
C85 C86 1.38(2) .
C86 C87 1.39(2) .
C87 C88 1.41(1) .
C88 C89 1.49(1) .
C89 O3 1.23(1) .
C90 O4 1.23(1) .
C90 C91 1.49(1) .
C91 C92 1.39(1) .
C91 C96 1.40(1) .
C92 C93 1.35(2) .
C93 C94 1.38(2) .
C94 C95 1.37(1) .
C95 C96 1.40(1) .
C97 C98 1.37(1) .
C97 C102 1.40(1) .
C98 C99 1.39(2) .
C99 C100 1.40(2) .
C99 C103 1.54(2) .
C100 C101 1.39(1) .
C101 C102 1.39(1) .
C101 C107 1.52(1) .
C103 C104 1.53(2) .
C103 C105 1.54(2) .
C103 C106 1.57(2) .
C107 C108 1.51(2) .
C107 C109 1.52(2) .
C107 C110 1.52(2) .
C111 C112 1.39(2) .
C111 C116 1.36(1) .
C112 C113 1.41(2) .
C113 C114 1.37(2) .
C113 C117 1.58(2) .
C114 C115 1.36(2) .
C115 C116 1.39(1) .
C115 C121 1.55(2) .
C117 C118 1.72(1) .
C117 C119 1.79(1) .
C117 C120 1.41(1) .
C117 C138 1.48(1) .
C117 C139 1.54(1) .
C117 C140 1.36(1) .
C118 C119 2.0578 .
C118 C138 1.5810 .
C119 C139 1.1633 .
C120 C138 1.2078 .
C120 C140 1.6138 .
C139 C140 1.1781 .
C121 C122 1.53(2) .
C121 C123 1.48(2) .
C121 C124 1.61(2) .
C125 C126 1.40(3) .
C125 C127 1.48(3) .
C125 CL1 1.45(3) .
C126 C127 1.27(3) 2_555
C129 O5 1.37(2) .
C130 C131 1.38(1) .
C130 C135 1.38(1) .
C130 CL2 1.61(1) .
C131 C132 1.3850 .
C132 C133 1.3850 .
C132 O10 1.31(1) .
C133 C134 1.3850 .
C133 O10 1.44(1) .
C134 C135 1.3773 .
C137 O8 1.74(3) .
